data_7248783
loop_
_publ_author_name
'Balabanova, Sofya P.'
'Voronin, Alexey A.'
'Churakov, Alexandr M.'
'Klenov, Michael S.'
'Fedyanin, Ivan V.'
'Pivkina, Alla N.'
'Meerov, Dmitry B.'
'Kon'kova, Tatiana S.'
'Matyushin, Yurii N.'
'Strelenko, Yurii A.'
'Erokhin, Kirill S.'
'Zelenov, Victor P.'
'Tartakovsky, Vladimir A.'

_publ_section_title
;
 Insight into the structural and energetic features of substituted
 triazolofurazans
;
_journal_issue 25
_journal_name_full CrystEngComm
_journal_page_first 3349
_journal_page_last 3362
_journal_paper_doi 10.1039/D4CE00329B
_journal_volume 26
_journal_year 2024
_chemical_formula_moiety 'C2 N5 O, H5 N2, H2 O'
_chemical_formula_sum 'C2 H7 N7 O2'
_chemical_formula_weight 161.15
_space_group_crystal_system orthorhombic
_space_group_IT_number 29
_space_group_name_Hall 'P 2c -2ac'
_space_group_name_H-M_alt 'P c a 21'
_atom_sites_solution_hydrogens difmap
_atom_sites_solution_primary dual
_audit_creation_method 'Modified SHELXL output'
_audit_update_record
;
2023-11-16 deposited with the CCDC.	2024-06-04 downloaded from the CCDC.
;
_cell_angle_alpha 90
_cell_angle_beta 90
_cell_angle_gamma 90
_cell_formula_units_Z 4
_cell_length_a 19.6742(16)
_cell_length_b 3.7044(3)
_cell_length_c 8.6710(6)
_cell_measurement_reflns_used 1544
_cell_measurement_temperature 100(2)
_cell_measurement_theta_max 30.41
_cell_measurement_theta_min 3.13
_cell_volume 631.95(8)
_computing_cell_refinement 'Bruker SAINT'
_computing_data_collection 'Bruker APEX3'
_computing_data_reduction 'Bruker SAINT'
_computing_molecular_graphics 'SHELXTL (Sheldrick, 2008)'
_computing_publication_material 'SHELXTL (Sheldrick, 2008)'
_computing_structure_refinement 'SHELXL (Sheldrick, 2015b)'
_computing_structure_solution 'SHELXT (Sheldrick, 2015a)'
_diffrn_ambient_temperature 100(2)
_diffrn_detector_type 'Bruker PHOTON III CPAD area detector'
_diffrn_measured_fraction_theta_full 0.971
_diffrn_measured_fraction_theta_max 0.980
_diffrn_measurement_device_type 'Bruker Quest diffractometer'
_diffrn_measurement_method '\o scans'
_diffrn_radiation_type MoK\a
_diffrn_radiation_wavelength 0.71073
_diffrn_reflns_av_R_equivalents 0.0576
_diffrn_reflns_av_unetI/netI 0.0558
_diffrn_reflns_Laue_measured_fraction_full 0.971
_diffrn_reflns_Laue_measured_fraction_max 0.980
_diffrn_reflns_limit_h_max 27
_diffrn_reflns_limit_h_min -27
_diffrn_reflns_limit_k_max 5
_diffrn_reflns_limit_k_min -4
_diffrn_reflns_limit_l_max 12
_diffrn_reflns_limit_l_min -11
_diffrn_reflns_number 6092
_diffrn_reflns_point_group_measured_fraction_full 0.933
_diffrn_reflns_point_group_measured_fraction_max 0.945
_diffrn_reflns_theta_full 25.242
_diffrn_reflns_theta_max 30.038
_diffrn_reflns_theta_min 4.143
_exptl_absorpt_coefficient_mu 0.145
_exptl_absorpt_correction_T_max 0.862
_exptl_absorpt_correction_T_min 0.798
_exptl_absorpt_correction_type multi-scan
_exptl_absorpt_process_details SADABS
_exptl_crystal_colour yellow
_exptl_crystal_density_diffrn 1.694
_exptl_crystal_description needle
_exptl_crystal_F_000 336
_exptl_crystal_size_max 0.380
_exptl_crystal_size_mid 0.150
_exptl_crystal_size_min 0.120
_refine_diff_density_max 0.390
_refine_diff_density_min -0.232
_refine_diff_density_rms 0.048
_refine_ls_extinction_method none
_refine_ls_goodness_of_fit_ref 1.051
_refine_ls_hydrogen_treatment refall
_refine_ls_matrix_type full
_refine_ls_number_parameters 128
_refine_ls_number_reflns 1740
_refine_ls_number_restraints 1
_refine_ls_restrained_S_all 1.051
_refine_ls_R_factor_all 0.0437
_refine_ls_R_factor_gt 0.0399
_refine_ls_shift/su_max 0.000
_refine_ls_shift/su_mean 0.000
_refine_ls_structure_factor_coef Fsqd
_refine_ls_weighting_details 'w=1/[\s^2^(Fo^2^)+(0.0514P)^2^+0.0090P] where P=(Fo^2^+2Fc^2^)/3'
_refine_ls_weighting_scheme calc
_refine_ls_wR_factor_gt 0.0930
_refine_ls_wR_factor_ref 0.0960
_reflns_Friedel_coverage 0.814
_reflns_Friedel_fraction_full 0.889
_reflns_Friedel_fraction_max 0.905
_reflns_number_gt 1618
_reflns_number_total 1740
_reflns_threshold_expression 'I > 2\s(I)'
_cod_data_source_file d4ce00329b2.cif
_cod_data_source_block tafz-hd-w
_cod_depositor_comments 'Adding full bibliography for 7248781--7248784.cif.'
_cod_database_code 7248783
_publ_contact_name 'Fedyanin, Ivan V.'
_publ_contact_email octy@xrlab.ineos.ac.ru
_shelx_shelxl_version_number 2018/3
_shelx_space_group_comment
;
The symmetry employed for this shelxl refinement is uniquely defined
by the following loop, which should always be used as a source of
symmetry information in preference to the above space-group names.
They are only intended as comments.
;
_shelx_estimated_absorpt_t_min 0.947
_shelx_estimated_absorpt_t_max 0.983

loop_
_space_group_symop_operation_xyz
'x, y, z'
'-x, -y, z+1/2'
'x+1/2, -y, z'
'-x+1/2, y, z+1/2'

loop_
_atom_site_label
_atom_site_type_symbol
_atom_site_fract_x
_atom_site_fract_y
_atom_site_fract_z
_atom_site_U_iso_or_equiv
_atom_site_adp_type
_atom_site_occupancy
_atom_site_site_symmetry_order
_atom_site_calc_flag
_atom_site_refinement_flags_posn
_atom_site_refinement_flags_adp
_atom_site_refinement_flags_occupancy
_atom_site_disorder_assembly
_atom_site_disorder_group
O1W O 0.74313(9) -0.0379(4) 0.8711(2) 0.0160(3) Uani 1 1 d . . . . .
N1 N 0.56808(10) 0.6670(5) 0.8493(2) 0.0159(4) Uani 1 1 d . . . . .
O2 O 0.51095(8) 0.8473(5) 0.79076(19) 0.0162(4) Uani 1 1 d . . . . .
N3 N 0.50956(9) 0.8562(5) 0.6285(2) 0.0159(4) Uani 1 1 d . . . . .
C3A C 0.56548(9) 0.6823(5) 0.5908(3) 0.0123(4) Uani 1 1 d . . . . .
N4 N 0.60206(10) 0.5793(5) 0.4652(2) 0.0138(4) Uani 1 1 d . . . . .
N5 N 0.65601(10) 0.4073(5) 0.5252(2) 0.0143(4) Uani 1 1 d . . . . .
N6 N 0.65779(10) 0.3898(5) 0.6799(2) 0.0145(4) Uani 1 1 d . . . . .
C6A C 0.60027(10) 0.5693(6) 0.7243(3) 0.0124(4) Uani 1 1 d . . . . .
N1H N 0.67954(9) 0.5620(5) 0.1304(2) 0.0137(4) Uani 1 1 d . . . . .
H1HA H 0.7114(16) 0.616(8) 0.199(5) 0.024(8) Uiso 1 1 d . . . . .
H1HB H 0.6969(17) 0.642(8) 0.035(4) 0.022(8) Uiso 1 1 d . . . . .
N2H N 0.62619(9) 0.8252(5) 0.1591(2) 0.0131(4) Uani 1 1 d . . . . .
H2HC H 0.5949(14) 0.785(8) 0.089(4) 0.018(7) Uiso 1 1 d . . . . .
H1WA H 0.769(2) 0.101(10) 0.912(5) 0.041(11) Uiso 1 1 d . . . . .
H1WB H 0.7165(19) 0.100(10) 0.811(4) 0.031(9) Uiso 1 1 d . . . . .
H2HB H 0.6113(13) 0.796(8) 0.252(4) 0.012(7) Uiso 1 1 d . . . . .
H2HA H 0.6418(14) 1.057(8) 0.154(3) 0.012(7) Uiso 1 1 d . . . . .

loop_
_atom_site_aniso_label
_atom_site_aniso_U_11
_atom_site_aniso_U_22
_atom_site_aniso_U_33
_atom_site_aniso_U_23
_atom_site_aniso_U_13
_atom_site_aniso_U_12
O1W 0.0160(8) 0.0173(8) 0.0149(8) 0.0007(7) -0.0025(6) -0.0006(6)
N1 0.0153(9) 0.0192(10) 0.0132(10) 0.0015(7) -0.0007(7) 0.0007(6)
O2 0.0152(7) 0.0219(9) 0.0116(8) -0.0008(6) 0.0014(6) 0.0030(6)
N3 0.0148(8) 0.0211(10) 0.0119(9) 0.0002(8) -0.0001(7) 0.0014(6)
C3A 0.0123(9) 0.0137(9) 0.0111(10) 0.0014(8) 0.0001(7) -0.0024(6)
N4 0.0131(8) 0.0164(10) 0.0120(9) -0.0007(7) 0.0005(7) -0.0003(7)
N5 0.0129(8) 0.0147(10) 0.0154(10) 0.0013(7) 0.0011(7) -0.0014(7)
N6 0.0142(8) 0.0144(9) 0.0150(10) 0.0008(7) -0.0015(7) 0.0006(6)
C6A 0.0124(9) 0.0130(10) 0.0120(10) 0.0009(8) -0.0019(8) -0.0017(6)
N1H 0.0130(7) 0.0147(8) 0.0134(9) 0.0000(7) 0.0006(7) 0.0032(6)
N2H 0.0136(8) 0.0127(9) 0.0130(9) 0.0000(7) -0.0008(7) 0.0023(7)

loop_
_atom_type_symbol
_atom_type_description
_atom_type_scat_dispersion_real
_atom_type_scat_dispersion_imag
_atom_type_scat_source
C C 0.0033 0.0016 'International Tables Vol C Tables 4.2.6.8 and 6.1.1.4'
H H 0.0000 0.0000 'International Tables Vol C Tables 4.2.6.8 and 6.1.1.4'
N N 0.0061 0.0033 'International Tables Vol C Tables 4.2.6.8 and 6.1.1.4'
O O 0.0106 0.0060 'International Tables Vol C Tables 4.2.6.8 and 6.1.1.4'

loop_
_geom_angle_atom_site_label_1
_geom_angle_atom_site_label_2
_geom_angle_atom_site_label_3
_geom_angle
_geom_angle_site_symmetry_1
_geom_angle_site_symmetry_3
_geom_angle_publ_flag
H1WA O1W H1WB 105(3) . . ?
C6A N1 O2 102.71(17) . . ?
N1 O2 N3 112.86(15) . . ?
C3A N3 O2 102.72(17) . . ?
N3 C3A N4 141.1(2) . . ?
N3 C3A C6A 110.4(2) . . ?
N4 C3A C6A 108.52(18) . . ?
N5 N4 C3A 103.92(18) . . ?
N6 N5 N4 115.50(19) . . ?
N5 N6 C6A 103.65(18) . . ?
N1 C6A N6 140.3(2) . . ?
N1 C6A C3A 111.34(19) . . ?
N6 C6A C3A 108.39(19) . . ?
N2H N1H H1HA 104(2) . . ?
N2H N1H H1HB 101.5(19) . . ?
H1HA N1H H1HB 105(3) . . ?
N1H N2H H2HC 105.9(19) . . ?
N1H N2H H2HB 109(2) . . ?
H2HC N2H H2HB 113(3) . . ?
N1H N2H H2HA 112.4(18) . . ?
H2HC N2H H2HA 111(3) . . ?
H2HB N2H H2HA 106(3) . . ?

loop_
_geom_bond_atom_site_label_1
_geom_bond_atom_site_label_2
_geom_bond_distance
_geom_bond_site_symmetry_2
_geom_bond_publ_flag
O1W H1WA 0.81(4) . ?
O1W H1WB 0.90(4) . ?
N1 C6A 1.307(3) . ?
N1 O2 1.402(2) . ?
O2 N3 1.408(2) . ?
N3 C3A 1.316(3) . ?
C3A N4 1.360(3) . ?
C3A C6A 1.408(3) . ?
N4 N5 1.343(3) . ?
N5 N6 1.343(2) . ?
N6 C6A 1.368(3) . ?
N1H N2H 1.454(2) . ?
N1H H1HA 0.89(4) . ?
N1H H1HB 0.94(4) . ?
N2H H2HC 0.88(3) . ?
N2H H2HB 0.87(3) . ?
N2H H2HA 0.91(3) . ?

loop_
_geom_hbond_atom_site_label_D
_geom_hbond_atom_site_label_H
_geom_hbond_atom_site_label_A
_geom_hbond_distance_DH
_geom_hbond_distance_HA
_geom_hbond_distance_DA
_geom_hbond_angle_DHA
_geom_hbond_site_symmetry_A
_geom_hbond_publ_flag
N1H H1HA O1W 0.89(4) 2.16(4) 2.977(3) 153(3) 4_664 yes
N1H H1HB O1W 0.94(4) 2.06(3) 2.970(3) 161(3) 1_564 yes
N2H H2HC N1 0.88(3) 2.19(3) 2.978(3) 149(3) 1_554 yes
N2H H2HC N3 0.88(3) 2.47(3) 2.932(3) 113(2) 2_674 yes
O1W H1WA N5 0.81(4) 2.11(4) 2.906(3) 173(4) 4_655 yes
O1W H1WB N6 0.90(4) 1.95(4) 2.842(3) 179(4) . yes
N2H H2HB N4 0.87(3) 2.02(3) 2.846(3) 159(3) . yes

loop_
_geom_torsion_atom_site_label_1
_geom_torsion_atom_site_label_2
_geom_torsion_atom_site_label_3
_geom_torsion_atom_site_label_4
_geom_torsion
_geom_torsion_site_symmetry_1
_geom_torsion_site_symmetry_2
_geom_torsion_site_symmetry_3
_geom_torsion_site_symmetry_4
_geom_torsion_publ_flag
C6A N1 O2 N3 -0.1(2) . . . . ?
N1 O2 N3 C3A 0.0(2) . . . . ?
O2 N3 C3A N4 -178.3(3) . . . . ?
O2 N3 C3A C6A 0.0(2) . . . . ?
N3 C3A N4 N5 179.2(3) . . . . ?
C6A C3A N4 N5 0.8(2) . . . . ?
C3A N4 N5 N6 -0.1(3) . . . . ?
N4 N5 N6 C6A -0.6(3) . . . . ?
O2 N1 C6A N6 -179.9(3) . . . . ?
O2 N1 C6A C3A 0.1(2) . . . . ?
N5 N6 C6A N1 -178.9(3) . . . . ?
N5 N6 C6A C3A 1.1(2) . . . . ?
N3 C3A C6A N1 -0.1(2) . . . . ?
N4 C3A C6A N1 178.8(2) . . . . ?
N3 C3A C6A N6 179.89(18) . . . . ?
N4 C3A C6A N6 -1.2(2) . . . . ?
